data_4505695
loop_
_publ_author_name
'Patra, Goutam Kumar'
'Goldberg, Israel'

_publ_section_title
;
 Supramolecular Design of Coordination Complexes of Silver(I) with
 Polyimine Ligands:&#x2009; Synthesis, Materials Characterization, and
 Structure of New Polymeric and Oligomeric Materials
;
_journal_issue 3
_journal_name_full 'Crystal Growth &amp; Design'
_journal_page_first 321
_journal_paper_doi 10.1021/cg034011q
_journal_volume 3
_journal_year 2003
_chemical_formula_moiety '2(C11 H17 N3), 2(Ag Cl O4)'
_chemical_formula_sum 'C22 H34 Ag2 Cl2 N6 O8'
_chemical_formula_weight 797.19
_chemical_name_systematic
; 
 ? 
;
_space_group_IT_number 61
_symmetry_cell_setting orthorhombic
_symmetry_space_group_name_Hall '-P 2ac 2ab'
_symmetry_space_group_name_H-M 'P b c a'
_atom_sites_solution_hydrogens geom
_atom_sites_solution_primary direct
_atom_sites_solution_secondary difmap
_audit_creation_method SHELXL-97
_cell_angle_alpha 90.00
_cell_angle_beta 90.00
_cell_angle_gamma 90.00
_cell_formula_units_Z 8
_cell_length_a 11.47400(10)
_cell_length_b 15.1170(2)
_cell_length_c 33.8570(5)
_cell_measurement_reflns_used 6729
_cell_measurement_temperature 110(2)
_cell_measurement_theta_max 27.87
_cell_measurement_theta_min 2.14
_cell_volume 5872.58(13)
_computing_cell_refinement Denzo
_computing_data_collection 'Collect, Nonius B.V.'
_computing_data_reduction Denzo
_computing_structure_refinement 'SHELXL-97 (Sheldrick, 1997)'
_computing_structure_solution DIRDIF-96
_diffrn_ambient_temperature 110(2)
_diffrn_detector_area_resol_mean '56 microns'
_diffrn_measured_fraction_theta_full 0.963
_diffrn_measured_fraction_theta_max 0.963
_diffrn_measurement_device_type 'Nonius KappaCCD'
_diffrn_measurement_method '1.4 deg. Phi scans'
_diffrn_radiation_monochromator graphite
_diffrn_radiation_source 'fine-focus sealed tube'
_diffrn_radiation_type MoK\a
_diffrn_radiation_wavelength 0.71070
_diffrn_reflns_av_R_equivalents 0.0360
_diffrn_reflns_av_sigmaI/netI 0.0364
_diffrn_reflns_limit_h_max 14
_diffrn_reflns_limit_h_min 0
_diffrn_reflns_limit_k_max 19
_diffrn_reflns_limit_k_min 0
_diffrn_reflns_limit_l_max 44
_diffrn_reflns_limit_l_min 0
_diffrn_reflns_number 24055
_diffrn_reflns_theta_full 27.87
_diffrn_reflns_theta_max 27.87
_diffrn_reflns_theta_min 2.14
_exptl_absorpt_coefficient_mu 1.570
_exptl_absorpt_correction_T_max 0.7985
_exptl_absorpt_correction_T_min 0.6502
_exptl_absorpt_correction_type multi-scan
_exptl_absorpt_process_details 'Blessing, 1995'
_exptl_crystal_colour colorless
_exptl_crystal_density_diffrn 1.803
_exptl_crystal_density_method 'not measured'
_exptl_crystal_description prisms
_exptl_crystal_F_000 3200
_exptl_crystal_size_max 0.30
_exptl_crystal_size_mid 0.25
_exptl_crystal_size_min 0.15
_refine_diff_density_max 0.565
_refine_diff_density_min -0.720
_refine_diff_density_rms 0.097
_refine_ls_extinction_method none
_refine_ls_goodness_of_fit_ref 1.037
_refine_ls_hydrogen_treatment constr
_refine_ls_matrix_type full
_refine_ls_number_parameters 367
_refine_ls_number_reflns 6729
_refine_ls_number_restraints 0
_refine_ls_restrained_S_all 1.037
_refine_ls_R_factor_all 0.0435
_refine_ls_R_factor_gt 0.0299
_refine_ls_shift/su_max 0.039
_refine_ls_shift/su_mean 0.003
_refine_ls_structure_factor_coef Fsqd
_refine_ls_weighting_details 'calc w=1/[\s^2^(Fo^2^)+(0.0267P)^2^+7.8892P] where P=(Fo^2^+2Fc^2^)/3'
_refine_ls_weighting_scheme calc
_refine_ls_wR_factor_gt 0.0660
_refine_ls_wR_factor_ref 0.0712
_reflns_number_gt 5505
_reflns_number_total 6729
_reflns_threshold_expression >2sigma(I)
_cod_data_source_file cg034011qsi20030205_060328.cif
_cod_data_source_block Complex-4a
_cod_original_sg_symbol_H-M Pbca
_cod_database_code 4505695

loop_
_symmetry_equiv_pos_as_xyz
'x, y, z'
'-x+1/2, -y, z+1/2'
'x+1/2, -y+1/2, -z'
'-x, y+1/2, -z+1/2'
'-x, -y, -z'
'x-1/2, y, -z-1/2'
'-x-1/2, y-1/2, z'
'x, -y-1/2, z-1/2'

loop_
_atom_site_label
_atom_site_type_symbol
_atom_site_fract_x
_atom_site_fract_y
_atom_site_fract_z
_atom_site_U_iso_or_equiv
_atom_site_adp_type
_atom_site_occupancy
_atom_site_symmetry_multiplicity
_atom_site_calc_flag
_atom_site_refinement_flags
Ag1 Ag 0.206589(18) 0.247779(13) 0.084964(7) 0.02024(6) Uani 1 1 d .
Ag2 Ag 0.738083(18) 0.227521(13) 0.171126(7) 0.01901(6) Uani 1 1 d .
N3 N 0.34017(19) 0.32454(14) 0.11265(7) 0.0191(5) Uani 1 1 d .
C4 C 0.3203(2) 0.36971(18) 0.14604(9) 0.0222(6) Uani 1 1 d .
H4 H 0.2423 0.3742 0.1553 0.027 Uiso 1 1 calc R
C5 C 0.4078(2) 0.41021(18) 0.16774(9) 0.0205(6) Uani 1 1 d .
H5 H 0.3896 0.4434 0.1908 0.025 Uiso 1 1 calc R
C6 C 0.5226(2) 0.40138(16) 0.15519(8) 0.0163(5) Uani 1 1 d .
C7 C 0.5433(2) 0.35634(16) 0.12004(8) 0.0174(5) Uani 1 1 d .
H7 H 0.6205 0.3509 0.1102 0.021 Uiso 1 1 calc R
C8 C 0.4513(2) 0.31965(16) 0.09952(9) 0.0188(6) Uani 1 1 d .
H8 H 0.4665 0.2899 0.0753 0.023 Uiso 1 1 calc R
C9 C 0.6222(2) 0.43801(17) 0.17857(8) 0.0169(5) Uani 1 1 d .
C10 C 0.6084(2) 0.52660(16) 0.19819(9) 0.0200(6) Uani 1 1 d .
H10A H 0.6362 0.5230 0.2255 0.030 Uiso 1 1 calc R
H10B H 0.5259 0.5436 0.1981 0.030 Uiso 1 1 calc R
H10C H 0.6539 0.5710 0.1838 0.030 Uiso 1 1 calc R
N11 N 0.71400(19) 0.39043(15) 0.17969(7) 0.0197(5) Uani 1 1 d .
C12 C 0.8163(2) 0.42126(18) 0.20202(9) 0.0222(6) Uani 1 1 d .
H12A H 0.8000 0.4167 0.2307 0.027 Uiso 1 1 calc R
H12B H 0.8311 0.4842 0.1957 0.027 Uiso 1 1 calc R
C13 C 0.9244(2) 0.36687(17) 0.19210(8) 0.0180(6) Uani 1 1 d .
C14 C 0.9551(3) 0.37548(19) 0.14846(9) 0.0263(7) Uani 1 1 d .
H14A H 1.0210 0.3366 0.1423 0.039 Uiso 1 1 calc R
H14B H 0.9764 0.4369 0.1426 0.039 Uiso 1 1 calc R
H14C H 0.8877 0.3585 0.1324 0.039 Uiso 1 1 calc R
C15 C 1.0254(2) 0.39923(19) 0.21803(9) 0.0236(6) Uani 1 1 d .
H15A H 1.0054 0.3909 0.2459 0.035 Uiso 1 1 calc R
H15B H 1.0395 0.4621 0.2129 0.035 Uiso 1 1 calc R
H15C H 1.0958 0.3653 0.2118 0.035 Uiso 1 1 calc R
N16 N 0.89812(19) 0.27218(14) 0.20018(7) 0.0182(5) Uani 1 1 d .
H16A H 0.8909 0.2641 0.2270 0.022 Uiso 1 1 calc R
H16B H 0.9595 0.2380 0.1916 0.022 Uiso 1 1 calc R
N17 N 0.60834(19) 0.14856(14) 0.14137(7) 0.0185(5) Uani 1 1 d .
C18 C 0.5003(2) 0.14097(16) 0.15684(8) 0.0178(5) Uani 1 1 d .
H18 H 0.4878 0.1592 0.1834 0.021 Uiso 1 1 calc R
C19 C 0.4069(2) 0.10772(16) 0.13559(8) 0.0162(5) Uani 1 1 d .
H19 H 0.3318 0.1044 0.1473 0.019 Uiso 1 1 calc R
C20 C 0.4239(2) 0.07918(16) 0.09689(8) 0.0157(5) Uani 1 1 d .
C21 C 0.5359(2) 0.08449(18) 0.08114(9) 0.0215(6) Uani 1 1 d .
H21 H 0.5516 0.0640 0.0552 0.026 Uiso 1 1 calc R
C22 C 0.6244(2) 0.12049(18) 0.10427(9) 0.0218(6) Uani 1 1 d .
H22 H 0.7002 0.1254 0.0931 0.026 Uiso 1 1 calc R
C23 C 0.3238(2) 0.04455(16) 0.07319(8) 0.0158(5) Uani 1 1 d .
C24 C 0.3473(3) -0.02868(17) 0.04421(9) 0.0239(6) Uani 1 1 d .
H24A H 0.2847 -0.0727 0.0458 0.036 Uiso 1 1 calc R
H24B H 0.4219 -0.0568 0.0505 0.036 Uiso 1 1 calc R
H24C H 0.3504 -0.0043 0.0174 0.036 Uiso 1 1 calc R
N25 N 0.22584(19) 0.08193(14) 0.07870(7) 0.0160(5) Uani 1 1 d .
C26 C 0.1254(2) 0.05332(17) 0.05522(8) 0.0183(6) Uani 1 1 d .
H26A H 0.1043 -0.0079 0.0627 0.022 Uiso 1 1 calc R
H26B H 0.1471 0.0531 0.0269 0.022 Uiso 1 1 calc R
C27 C 0.0192(2) 0.11369(16) 0.06119(8) 0.0158(5) Uani 1 1 d .
C28 C -0.0223(2) 0.11145(18) 0.10395(8) 0.0205(6) Uani 1 1 d .
H28A H 0.0439 0.1223 0.1216 0.031 Uiso 1 1 calc R
H28B H -0.0559 0.0533 0.1098 0.031 Uiso 1 1 calc R
H28C H -0.0815 0.1573 0.1080 0.031 Uiso 1 1 calc R
C29 C -0.0769(2) 0.08373(18) 0.03302(9) 0.0216(6) Uani 1 1 d .
H29A H -0.1450 0.1223 0.0361 0.032 Uiso 1 1 calc R
H29B H -0.0988 0.0226 0.0391 0.032 Uiso 1 1 calc R
H29C H -0.0485 0.0871 0.0058 0.032 Uiso 1 1 calc R
N30 N 0.05532(18) 0.20582(14) 0.05174(7) 0.0165(5) Uani 1 1 d .
H30A H -0.0056 0.2435 0.0570 0.020 Uiso 1 1 calc R
H30B H 0.0716 0.2097 0.0252 0.020 Uiso 1 1 calc R
Cl31 Cl 0.19935(6) 0.16586(4) 0.21929(2) 0.02077(14) Uani 1 1 d .
O32 O 0.13714(18) 0.18763(15) 0.18364(6) 0.0303(5) Uani 1 1 d .
O33 O 0.12875(19) 0.18573(17) 0.25322(7) 0.0389(6) Uani 1 1 d .
O34 O 0.2275(2) 0.07356(16) 0.21863(8) 0.0490(7) Uani 1 1 d .
O35 O 0.30519(19) 0.21614(18) 0.22049(7) 0.0420(6) Uani 1 1 d .
Cl36 Cl 0.77163(6) 0.16817(5) 0.53626(2) 0.02535(16) Uani 1 1 d .
O37 O 0.80918(19) 0.22008(14) 0.56960(7) 0.0296(5) Uani 1 1 d .
O38 O 0.7943(3) 0.07667(17) 0.54466(10) 0.0673(9) Uani 1 1 d .
O39 O 0.6494(2) 0.1773(2) 0.53146(7) 0.0545(8) Uani 1 1 d .
O40 O 0.8311(2) 0.19448(19) 0.50132(7) 0.0489(7) Uani 1 1 d .

loop_
_atom_site_aniso_label
_atom_site_aniso_U_11
_atom_site_aniso_U_22
_atom_site_aniso_U_33
_atom_site_aniso_U_23
_atom_site_aniso_U_13
_atom_site_aniso_U_12
Ag1 0.01477(11) 0.01589(10) 0.03005(12) -0.00324(8) -0.00459(9) -0.00333(7)
Ag2 0.01400(11) 0.01584(10) 0.02719(11) -0.00106(8) -0.00307(9) -0.00171(7)
N3 0.0159(11) 0.0135(10) 0.0278(13) 0.0003(9) -0.0045(10) -0.0016(8)
C4 0.0133(14) 0.0245(14) 0.0286(16) -0.0003(12) 0.0000(12) -0.0014(11)
C5 0.0170(14) 0.0228(13) 0.0217(15) -0.0029(11) 0.0010(12) -0.0013(11)
C6 0.0158(13) 0.0128(12) 0.0204(14) 0.0028(10) -0.0008(11) -0.0019(9)
C7 0.0153(13) 0.0160(12) 0.0210(14) 0.0008(10) -0.0009(11) 0.0008(10)
C8 0.0190(14) 0.0138(12) 0.0237(14) -0.0004(10) -0.0002(12) 0.0024(10)
C9 0.0161(13) 0.0172(13) 0.0176(13) 0.0017(10) -0.0011(11) -0.0040(10)
C10 0.0181(14) 0.0170(13) 0.0250(15) -0.0036(11) -0.0036(12) -0.0001(10)
N11 0.0146(11) 0.0200(11) 0.0244(12) -0.0033(9) -0.0042(10) -0.0020(9)
C12 0.0188(14) 0.0233(14) 0.0245(15) -0.0055(11) -0.0048(12) -0.0004(11)
C13 0.0158(13) 0.0163(12) 0.0220(14) -0.0001(11) -0.0030(11) -0.0026(10)
C14 0.0257(16) 0.0281(15) 0.0251(16) 0.0040(12) -0.0008(13) -0.0087(12)
C15 0.0167(14) 0.0270(15) 0.0270(16) -0.0029(12) -0.0063(13) -0.0038(11)
N16 0.0116(11) 0.0204(11) 0.0226(12) 0.0036(9) -0.0015(10) -0.0013(9)
N17 0.0135(11) 0.0139(10) 0.0282(13) -0.0001(9) -0.0018(10) 0.0017(8)
C18 0.0187(14) 0.0163(12) 0.0186(14) -0.0012(10) -0.0024(12) 0.0014(10)
C19 0.0145(13) 0.0166(12) 0.0174(13) 0.0008(10) 0.0021(11) 0.0008(10)
C20 0.0145(13) 0.0111(11) 0.0217(14) 0.0013(10) -0.0009(11) 0.0026(9)
C21 0.0190(15) 0.0212(13) 0.0242(15) -0.0028(11) 0.0030(12) 0.0011(11)
C22 0.0139(13) 0.0236(14) 0.0280(16) -0.0032(11) 0.0020(12) 0.0012(11)
C23 0.0175(14) 0.0128(11) 0.0173(13) 0.0014(10) -0.0030(11) -0.0011(10)
C24 0.0235(15) 0.0194(14) 0.0289(16) -0.0049(11) -0.0010(13) 0.0036(11)
N25 0.0139(11) 0.0131(10) 0.0210(12) -0.0001(8) -0.0036(9) -0.0017(8)
C26 0.0170(14) 0.0152(12) 0.0228(14) -0.0032(10) -0.0051(12) -0.0026(10)
C27 0.0136(13) 0.0160(12) 0.0178(14) -0.0014(10) -0.0017(11) -0.0030(10)
C28 0.0191(14) 0.0217(13) 0.0208(15) 0.0016(11) -0.0013(12) -0.0006(11)
C29 0.0180(14) 0.0202(13) 0.0267(16) -0.0055(11) -0.0046(12) -0.0003(11)
N30 0.0132(11) 0.0164(11) 0.0198(12) 0.0008(9) -0.0016(9) -0.0006(8)
Cl31 0.0147(3) 0.0283(3) 0.0193(3) -0.0023(3) -0.0024(3) -0.0010(3)
O32 0.0227(11) 0.0444(13) 0.0239(11) -0.0010(10) -0.0060(9) 0.0088(10)
O33 0.0229(11) 0.0727(17) 0.0211(11) -0.0045(11) 0.0048(10) -0.0007(11)
O34 0.0704(19) 0.0296(13) 0.0470(16) 0.0031(11) -0.0128(14) 0.0115(12)
O35 0.0253(12) 0.0698(17) 0.0310(13) -0.0128(12) 0.0030(11) -0.0238(11)
Cl36 0.0192(3) 0.0314(4) 0.0255(4) -0.0055(3) -0.0026(3) -0.0051(3)
O37 0.0333(12) 0.0312(11) 0.0244(11) -0.0040(9) -0.0035(10) -0.0098(9)
O38 0.096(2) 0.0281(14) 0.078(2) -0.0099(14) -0.0147(19) 0.0009(14)
O39 0.0204(12) 0.115(2) 0.0278(14) -0.0041(15) -0.0050(11) 0.0043(14)
O40 0.0449(15) 0.0734(18) 0.0286(13) -0.0111(12) 0.0127(12) -0.0225(14)

loop_
_atom_type_symbol
_atom_type_description
_atom_type_scat_dispersion_real
_atom_type_scat_dispersion_imag
_atom_type_scat_source
C C 0.0033 0.0016 'International Tables Vol C Tables 4.2.6.8 and 6.1.1.4'
H H 0.0000 0.0000 'International Tables Vol C Tables 4.2.6.8 and 6.1.1.4'
N N 0.0061 0.0033 'International Tables Vol C Tables 4.2.6.8 and 6.1.1.4'
Ag Ag -0.8971 1.1015 'International Tables Vol C Tables 4.2.6.8 and 6.1.1.4'
Cl Cl 0.1484 0.1585 'International Tables Vol C Tables 4.2.6.8 and 6.1.1.4'
O O 0.0106 0.0060 'International Tables Vol C Tables 4.2.6.8 and 6.1.1.4'

loop_
_geom_angle_atom_site_label_1
_geom_angle_atom_site_label_2
_geom_angle_atom_site_label_3
_geom_angle
N3 Ag1 N30 164.14(8)
N3 Ag1 N25 120.84(7)
N30 Ag1 N25 74.66(7)
N17 Ag2 N16 163.50(8)
N17 Ag2 N11 121.60(7)
N16 Ag2 N11 74.71(8)
C4 N3 C8 117.8(2)
C4 N3 Ag1 121.60(18)
C8 N3 Ag1 120.13(18)
N3 C4 C5 123.3(3)
N3 C4 H4 118.4
C5 C4 H4 118.4
C4 C5 C6 118.8(3)
C4 C5 H5 120.6
C6 C5 H5 120.6
C5 C6 C7 118.0(2)
C5 C6 C9 121.8(2)
C7 C6 C9 120.2(2)
C8 C7 C6 119.8(3)
C8 C7 H7 120.1
C6 C7 H7 120.1
N3 C8 C7 122.3(3)
N3 C8 H8 118.9
C7 C8 H8 118.9
N11 C9 C6 115.9(2)
N11 C9 C10 125.2(2)
C6 C9 C10 118.9(2)
C9 C10 H10A 109.5
C9 C10 H10B 109.5
H10A C10 H10B 109.5
C9 C10 H10C 109.5
H10A C10 H10C 109.5
H10B C10 H10C 109.5
C9 N11 C12 119.7(2)
C9 N11 Ag2 130.11(18)
C12 N11 Ag2 106.50(16)
N11 C12 C13 111.4(2)
N11 C12 H12A 109.3
C13 C12 H12A 109.4
N11 C12 H12B 109.3
C13 C12 H12B 109.4
H12A C12 H12B 108.0
N16 C13 C14 107.9(2)
N16 C13 C12 108.2(2)
C14 C13 C12 110.8(2)
N16 C13 C15 110.8(2)
C14 C13 C15 110.7(2)
C12 C13 C15 108.5(2)
C13 C14 H14A 109.5
C13 C14 H14B 109.5
H14A C14 H14B 109.5
C13 C14 H14C 109.5
H14A C14 H14C 109.5
H14B C14 H14C 109.5
C13 C15 H15A 109.5
C13 C15 H15B 109.5
H15A C15 H15B 109.5
C13 C15 H15C 109.5
H15A C15 H15C 109.5
H15B C15 H15C 109.5
C13 N16 Ag2 112.58(16)
C13 N16 H16A 109.1
Ag2 N16 H16A 109.1
C13 N16 H16B 109.1
Ag2 N16 H16B 109.1
H16A N16 H16B 107.8
C22 N17 C18 117.6(2)
C22 N17 Ag2 121.21(18)
C18 N17 Ag2 119.94(18)
N17 C18 C19 122.6(3)
N17 C18 H18 118.7
C19 C18 H18 118.7
C18 C19 C20 119.5(2)
C18 C19 H19 120.2
C20 C19 H19 120.2
C21 C20 C19 118.1(2)
C21 C20 C23 121.5(3)
C19 C20 C23 120.4(2)
C20 C21 C22 118.7(3)
C20 C21 H21 120.7
C22 C21 H21 120.7
N17 C22 C21 123.4(3)
N17 C22 H22 118.3
C21 C22 H22 118.3
N25 C23 C20 116.4(2)
N25 C23 C24 125.5(2)
C20 C23 C24 118.1(2)
C23 C24 H24A 109.5
C23 C24 H24B 109.5
H24A C24 H24B 109.5
C23 C24 H24C 109.5
H24A C24 H24C 109.5
H24B C24 H24C 109.5
C23 N25 C26 119.0(2)
C23 N25 Ag1 122.05(17)
C26 N25 Ag1 105.64(15)
N25 C26 C27 112.2(2)
N25 C26 H26A 109.2
C27 C26 H26A 109.2
N25 C26 H26B 109.2
C27 C26 H26B 109.2
H26A C26 H26B 107.9
N30 C27 C28 108.2(2)
N30 C27 C29 110.2(2)
C28 C27 C29 111.2(2)
N30 C27 C26 107.9(2)
C28 C27 C26 111.1(2)
C29 C27 C26 108.3(2)
C27 C28 H28A 109.5
C27 C28 H28B 109.5
H28A C28 H28B 109.5
C27 C28 H28C 109.5
H28A C28 H28C 109.5
H28B C28 H28C 109.5
C27 C29 H29A 109.5
C27 C29 H29B 109.5
H29A C29 H29B 109.5
C27 C29 H29C 109.5
H29A C29 H29C 109.5
H29B C29 H29C 109.5
C27 N30 Ag1 112.72(15)
C27 N30 H30A 109.0
Ag1 N30 H30A 109.0
C27 N30 H30B 109.0
Ag1 N30 H30B 109.0
H30A N30 H30B 107.8
O34 Cl31 O35 109.03(17)
O34 Cl31 O33 110.07(16)
O35 Cl31 O33 110.13(14)
O34 Cl31 O32 108.73(14)
O35 Cl31 O32 108.81(15)
O33 Cl31 O32 110.03(13)
O39 Cl36 O40 110.58(16)
O39 Cl36 O38 107.18(19)
O40 Cl36 O38 110.32(19)
O39 Cl36 O37 109.42(15)
O40 Cl36 O37 110.86(14)
O38 Cl36 O37 108.38(16)

loop_
_geom_bond_atom_site_label_1
_geom_bond_atom_site_label_2
_geom_bond_distance
Ag1 N3 2.139(2)
Ag1 N30 2.163(2)
Ag1 N25 2.526(2)
Ag2 N17 2.158(2)
Ag2 N16 2.190(2)
Ag2 N11 2.495(2)
N3 C4 1.340(4)
N3 C8 1.352(3)
C4 C5 1.386(4)
C4 H4 0.9500
C5 C6 1.391(4)
C5 H5 0.9500
C6 C7 1.392(4)
C6 C9 1.496(4)
C7 C8 1.381(4)
C7 H7 0.9500
C8 H8 0.9500
C9 N11 1.276(3)
C9 C10 1.503(4)
C10 H10A 0.9800
C10 H10B 0.9800
C10 H10C 0.9800
N11 C12 1.471(3)
C12 C13 1.526(4)
C12 H12A 0.9900
C12 H12B 0.9900
C13 N16 1.488(3)
C13 C14 1.525(4)
C13 C15 1.534(4)
C14 H14A 0.9800
C14 H14B 0.9800
C14 H14C 0.9800
C15 H15A 0.9800
C15 H15B 0.9800
C15 H15C 0.9800
N16 H16A 0.9200
N16 H16B 0.9200
N17 C22 1.339(4)
N17 C18 1.351(3)
C18 C19 1.385(4)
C18 H18 0.9500
C19 C20 1.393(4)
C19 H19 0.9500
C20 C21 1.394(4)
C20 C23 1.495(4)
C21 C22 1.393(4)
C21 H21 0.9500
C22 H22 0.9500
C23 N25 1.272(3)
C23 C24 1.504(4)
C24 H24A 0.9800
C24 H24B 0.9800
C24 H24C 0.9800
N25 C26 1.466(3)
C26 C27 1.536(4)
C26 H26A 0.9900
C26 H26B 0.9900
C27 N30 1.488(3)
C27 C28 1.524(4)
C27 C29 1.526(4)
C28 H28A 0.9800
C28 H28B 0.9800
C28 H28C 0.9800
C29 H29A 0.9800
C29 H29B 0.9800
C29 H29C 0.9800
N30 H30A 0.9200
N30 H30B 0.9200
Cl31 O34 1.432(2)
Cl31 O35 1.433(2)
Cl31 O33 1.437(2)
Cl31 O32 1.440(2)
Cl36 O39 1.418(2)
Cl36 O40 1.422(2)
Cl36 O38 1.436(3)
Cl36 O37 1.441(2)
